data_7231766
loop_
_publ_author_name
'Luo, Li'
'Liu, Shou-Qing'
'Xu, Xiao-Wen'
'Xu, Jing'
'Zhao, Jiang-Lin'

_publ_section_title
;
 Four new MOFs based on an imidazole-containing ligand and
 multicarboxylates: syntheses, structures and sorption properties
;
_journal_issue 47
_journal_name_full CrystEngComm
_journal_page_first 7719
_journal_paper_doi 10.1039/C8CE01448E
_journal_volume 20
_journal_year 2018
_chemical_formula_sum 'C84 H64 N18 O23 Zn4'
_chemical_formula_weight 1955.01
_space_group_crystal_system monoclinic
_space_group_IT_number 15
_space_group_name_Hall '-C 2yc'
_space_group_name_H-M_alt 'C 1 2/c 1'
_symmetry_space_group_name_Hall '-C 2yc'
_symmetry_space_group_name_H-M 'C 1 2/c 1'
_atom_sites_solution_hydrogens geom
_audit_creation_method SHELXL-2014/7
_audit_update_record
;
2018-08-26 deposited with the CCDC.
2018-11-06 downloaded from the CCDC.
;
_cell_angle_alpha 90
_cell_angle_beta 102.325(2)
_cell_angle_gamma 90
_cell_formula_units_Z 4
_cell_length_a 20.946(2)
_cell_length_b 21.777(3)
_cell_length_c 19.067(2)
_cell_measurement_reflns_used 6006
_cell_measurement_temperature 293(2)
_cell_measurement_theta_max 25.99
_cell_measurement_theta_min 2.17
_cell_volume 8496.8(17)
_computing_structure_refinement 'SHELXL-2014/7 (Sheldrick, 2014)'
_diffrn_ambient_temperature 293(2)
_diffrn_measured_fraction_theta_full 1.000
_diffrn_measured_fraction_theta_max 1.000
_diffrn_measurement_device_type 'CCD area detector'
_diffrn_measurement_method 'phi and omega scans'
_diffrn_radiation_type MoK\a
_diffrn_radiation_wavelength 0.71069
_diffrn_reflns_av_R_equivalents 0.0347
_diffrn_reflns_av_unetI/netI 0.0379
_diffrn_reflns_Laue_measured_fraction_full 1.000
_diffrn_reflns_Laue_measured_fraction_max 1.000
_diffrn_reflns_limit_h_max 19
_diffrn_reflns_limit_h_min -24
_diffrn_reflns_limit_k_max 25
_diffrn_reflns_limit_k_min -25
_diffrn_reflns_limit_l_max 22
_diffrn_reflns_limit_l_min -22
_diffrn_reflns_number 23658
_diffrn_reflns_point_group_measured_fraction_full 1.000
_diffrn_reflns_point_group_measured_fraction_max 1.000
_diffrn_reflns_theta_full 25.100
_diffrn_reflns_theta_max 25.100
_diffrn_reflns_theta_min 1.365
_exptl_absorpt_coefficient_mu 1.203
_exptl_crystal_colour colourless
_exptl_crystal_density_diffrn 1.528
_exptl_crystal_description block
_exptl_crystal_F_000 3992
_exptl_crystal_size_max 0.360
_exptl_crystal_size_mid 0.300
_exptl_crystal_size_min 0.220
_refine_diff_density_max 2.293
_refine_diff_density_min -2.018
_refine_diff_density_rms 0.099
_refine_ls_extinction_method none
_refine_ls_goodness_of_fit_ref 0.981
_refine_ls_hydrogen_treatment constr
_refine_ls_matrix_type full
_refine_ls_number_parameters 608
_refine_ls_number_reflns 7555
_refine_ls_number_restraints 16
_refine_ls_restrained_S_all 0.983
_refine_ls_R_factor_all 0.0743
_refine_ls_R_factor_gt 0.0592
_refine_ls_shift/su_max 0.001
_refine_ls_shift/su_mean 0.000
_refine_ls_structure_factor_coef Fsqd
_refine_ls_weighting_details 'w=1/[\s^2^(Fo^2^)+(0.0894P)^2^+61.1391P] where P=(Fo^2^+2Fc^2^)/3'
_refine_ls_weighting_scheme calc
_refine_ls_wR_factor_gt 0.1606
_refine_ls_wR_factor_ref 0.1720
_reflns_Friedel_coverage 0.000
_reflns_number_gt 5997
_reflns_number_total 7555
_reflns_threshold_expression 'I > 2\s(I)'
_cod_data_source_file c8ce01448e2.cif
_cod_data_source_block 4
_cod_depositor_comments 'Adding full bibliography for 7231764--7231767.cif.'
_cod_database_code 7231766
_shelx_shelxl_version_number 2014/7
_shelx_space_group_comment
;
The symmetry employed for this shelxl refinement is uniquely defined
by the following loop, which should always be used as a source of
symmetry information in preference to the above space-group names.
They are only intended as comments.
;
_shelx_estimated_absorpt_t_min 0.671
_shelx_estimated_absorpt_t_max 0.778

loop_
_space_group_symop_operation_xyz
'x, y, z'
'-x, y, -z+1/2'
'x+1/2, y+1/2, z'
'-x+1/2, y+1/2, -z+1/2'
'-x, -y, -z'
'x, -y, z-1/2'
'-x+1/2, -y+1/2, -z'
'x+1/2, -y+1/2, z-1/2'

loop_
_atom_site_label
_atom_site_type_symbol
_atom_site_fract_x
_atom_site_fract_y
_atom_site_fract_z
_atom_site_U_iso_or_equiv
_atom_site_adp_type
_atom_site_occupancy
_atom_site_site_symmetry_order
_atom_site_calc_flag
_atom_site_refinement_flags_posn
_atom_site_refinement_flags_adp
_atom_site_refinement_flags_occupancy
Zn1 Zn 0.09919(2) 1.02734(2) 0.20246(3) 0.02624(16) Uani 1 1 d . . .
Zn2 Zn 0.10266(3) 0.45342(3) 0.04096(5) 0.0685(3) Uani 1 1 d . U .
O1 O 0.08800(16) 1.07324(15) 0.28730(18) 0.0367(8) Uani 1 1 d . . .
O2 O 0.16901(17) 1.01586(17) 0.3463(2) 0.0462(9) Uani 1 1 d . . .
O3 O -0.01185(16) 1.02865(15) 0.36547(18) 0.0354(8) Uani 1 1 d . . .
O4 O -0.04668(17) 1.12363(18) 0.3685(2) 0.0522(10) Uani 1 1 d . . .
O5 O 0.0938(2) 0.4745(2) -0.0612(3) 0.0806(11) Uani 1 1 d . U .
O6 O 0.4351(4) 1.0203(3) 0.6642(4) 0.132(3) Uani 1 1 d . . .
O7 O 0.5143(2) 1.06428(19) 0.5508(4) 0.0852(18) Uani 1 1 d . . .
O8 O 0.5322(2) 1.1616(2) 0.5415(3) 0.0794(16) Uani 1 1 d . . .
O9 O 0.23405(18) 1.1665(2) 0.5612(2) 0.0576(11) Uani 1 1 d . . .
O10 O 0.0742(2) 0.9263(2) 0.3932(3) 0.0719(14) Uani 1 1 d . . .
O11 O 0.9066(2) 0.2258(2) 0.4259(3) 0.0826(17) Uani 1 1 d . . .
O12 O 0.5000 0.9322(3) 0.7500 0.114(4) Uani 1 2 d S T P
N5 N 0.7208(3) 0.7301(3) 0.2805(4) 0.0546(19) Uani 0.757(7) 1 d . . P
N6 N 0.5000 0.1208(9) 0.7500 0.089(7) Uani 0.486(14) 2 d DS T P
N11 N 0.09754(17) 0.83560(16) 0.20391(19) 0.0248(8) Uani 1 1 d . . .
N12 N 0.11398(18) 0.93506(17) 0.2169(2) 0.0286(8) Uani 1 1 d . . .
N21 N -0.24455(17) 0.82878(16) 0.0663(2) 0.0269(8) Uani 1 1 d . . .
C202 C -0.2641(2) 0.9225(2) 0.0283(3) 0.0440(12) Uani 1 1 d . U .
H202 H -0.2597 0.9616 0.0101 0.053 Uiso 1 1 calc R U .
N31 N -0.24184(17) 0.61618(16) 0.1493(2) 0.0276(8) Uani 1 1 d . . .
N32 N -0.31854(18) 0.55513(17) 0.1720(2) 0.0306(9) Uani 1 1 d . . .
N41 N 0.10363(17) 0.61853(16) 0.1431(2) 0.0287(8) Uani 1 1 d . . .
N42 N 0.12359(19) 0.52697(18) 0.1056(3) 0.0431(11) Uani 1 1 d . . .
C1 C 0.1013(2) 0.72674(19) 0.1744(2) 0.0262(9) Uani 1 1 d . . .
H1 H 0.1468 0.7280 0.1841 0.031 Uiso 1 1 calc R U .
C2 C 0.0650(2) 0.77900(19) 0.1811(2) 0.0245(9) Uani 1 1 d . . .
C3 C -0.0028(2) 0.77771(19) 0.1658(2) 0.0254(9) Uani 1 1 d . . .
H3 H -0.0263 0.8132 0.1699 0.030 Uiso 1 1 calc R U .
C4 C -0.0352(2) 0.72295(19) 0.1442(2) 0.0260(9) Uani 1 1 d . . .
C5 C -0.0001(2) 0.67031(19) 0.1378(2) 0.0269(9) Uani 1 1 d . . .
H5 H -0.0217 0.6336 0.1236 0.032 Uiso 1 1 calc R U .
C6 C 0.0678(2) 0.67257(19) 0.1526(2) 0.0266(9) Uani 1 1 d . . .
C7 C -0.1080(2) 0.72145(19) 0.1291(2) 0.0253(9) Uani 1 1 d . . .
C8 C -0.1409(2) 0.66977(19) 0.1457(2) 0.0270(9) Uani 1 1 d . . .
H8 H -0.1177 0.6352 0.1652 0.032 Uiso 1 1 calc R U .
C9 C -0.2087(2) 0.67013(19) 0.1331(2) 0.0260(9) Uani 1 1 d . . .
C10 C -0.2445(2) 0.72142(19) 0.1048(2) 0.0261(9) Uani 1 1 d . . .
H10 H -0.2899 0.7212 0.0956 0.031 Uiso 1 1 calc R U .
C11 C -0.2104(2) 0.77305(19) 0.0907(2) 0.0245(9) Uani 1 1 d . . .
C12 C -0.1428(2) 0.77315(19) 0.1014(2) 0.0251(9) Uani 1 1 d . . .
H12 H -0.1211 0.8078 0.0901 0.030 Uiso 1 1 calc R U .
C13 C 0.1268(2) 1.0558(2) 0.3437(3) 0.0337(11) Uani 1 1 d . . .
C14 C 0.1218(2) 1.0885(2) 0.4125(3) 0.0317(10) Uani 1 1 d . . .
C15 C 0.1803(2) 1.1079(2) 0.4559(3) 0.0369(11) Uani 1 1 d . . .
H15 H 0.2198 1.0982 0.4438 0.044 Uiso 1 1 calc R U .
C16 C 0.1794(2) 1.1417(3) 0.5170(3) 0.0416(12) Uani 1 1 d . . .
C17 C 0.1207(3) 1.1561(3) 0.5347(3) 0.0481(14) Uani 1 1 d . . .
H17 H 0.1204 1.1788 0.5759 0.058 Uiso 1 1 calc R U .
C18 C 0.0625(3) 1.1370(3) 0.4917(3) 0.0435(13) Uani 1 1 d . . .
H18 H 0.0232 1.1470 0.5040 0.052 Uiso 1 1 calc R U .
C19 C 0.0624(2) 1.1029(2) 0.4299(3) 0.0350(11) Uani 1 1 d . . .
C20 C -0.0030(2) 1.0843(2) 0.3845(3) 0.0364(11) Uani 1 1 d . . .
C21 C 0.2963(3) 1.1517(3) 0.5524(3) 0.0458(13) Uani 1 1 d . . .
C22 C 0.3223(3) 1.0948(3) 0.5691(3) 0.0528(15) Uani 1 1 d . . .
H22 H 0.2961 1.0636 0.5807 0.063 Uiso 1 1 calc R U .
C23 C 0.3869(3) 1.0828(3) 0.5690(3) 0.0505(14) Uani 1 1 d . . .
C24 C 0.4256(3) 1.1291(2) 0.5491(3) 0.0448(13) Uani 1 1 d . . .
C25 C 0.3984(3) 1.1863(3) 0.5303(3) 0.0508(14) Uani 1 1 d . . .
H25 H 0.4240 1.2173 0.5172 0.061 Uiso 1 1 calc R U .
C26 C 0.4130(3) 1.0219(4) 0.5993(5) 0.079(3) Uani 1 1 d . . .
C27 C 0.4964(3) 1.1192(3) 0.5483(3) 0.0508(14) Uani 1 1 d . . .
C28 C 0.5960(4) 0.7312(5) 0.2785(6) 0.074(3) Uani 0.757(7) 1 d . . P
H28A H 0.5756 0.6970 0.2507 0.111 Uiso 0.757(7) 1 calc R U P
H28B H 0.5769 0.7688 0.2574 0.111 Uiso 0.757(7) 1 calc R U P
H28C H 0.5896 0.7280 0.3267 0.111 Uiso 0.757(7) 1 calc R U P
C29 C 0.6668(5) 0.7311(4) 0.2795(4) 0.055(2) Uani 0.757(7) 1 d . . P
C30 C 0.4506(9) 0.1110(17) 0.762(2) 0.087(11) Uani 0.243(7) 1 d D U P
C31 C 0.3849(9) 0.1030(11) 0.7842(14) 0.062(7) Uani 0.243(7) 1 d D U P
H31A H 0.3923 0.0929 0.8342 0.093 Uiso 0.243(7) 1 calc R U P
H31B H 0.3606 0.0706 0.7564 0.093 Uiso 0.243(7) 1 calc R U P
H31C H 0.3605 0.1406 0.7756 0.093 Uiso 0.243(7) 1 calc R U P
C60 C 0.3334(3) 1.1978(3) 0.5310(4) 0.0556(15) Uani 1 1 d . . .
H60 H 0.3150 1.2359 0.5172 0.067 Uiso 1 1 calc R U .
C101 C 0.0721(2) 0.89210(19) 0.1883(2) 0.0277(9) Uani 1 1 d . . .
H101 H 0.0305 0.8997 0.1610 0.033 Uiso 1 1 calc R U .
C102 C 0.1690(2) 0.9042(2) 0.2516(3) 0.0310(10) Uani 1 1 d . . .
H102 H 0.2069 0.9228 0.2771 0.037 Uiso 1 1 calc R U .
C103 C 0.1599(2) 0.8430(2) 0.2433(2) 0.0291(10) Uani 1 1 d . . .
H103 H 0.1899 0.8122 0.2607 0.035 Uiso 1 1 calc R U .
C201 C -0.2187(2) 0.8785(2) 0.0370(3) 0.0366(11) Uani 1 1 d . . .
H201 H -0.1777 0.8809 0.0256 0.044 Uiso 1 1 calc R U .
N22 N -0.3184(2) 0.90113(18) 0.0505(3) 0.0460(11) Uani 1 1 d . U .
C203 C -0.3051(2) 0.8445(2) 0.0727(3) 0.0414(13) Uani 1 1 d . . .
H203 H -0.3336 0.8189 0.0902 0.050 Uiso 1 1 calc R U .
C301 C -0.3036(2) 0.6123(2) 0.1585(3) 0.0297(10) Uani 1 1 d . . .
H301 H -0.3320 0.6455 0.1558 0.036 Uiso 1 1 calc R U .
C302 C -0.2632(2) 0.5211(2) 0.1709(3) 0.0423(13) Uani 1 1 d . . .
H302 H -0.2592 0.4790 0.1788 0.051 Uiso 1 1 calc R U .
C303 C -0.2161(2) 0.5577(2) 0.1569(3) 0.0429(13) Uani 1 1 d . . .
H303 H -0.1743 0.5460 0.1531 0.052 Uiso 1 1 calc R U .
C401 C 0.0780(2) 0.5662(2) 0.1119(3) 0.0450(14) Uani 1 1 d . . .
H401 H 0.0335 0.5588 0.0968 0.054 Uiso 1 1 calc R U .
C402 C 0.1821(2) 0.5551(2) 0.1338(3) 0.0377(12) Uani 1 1 d . . .
H402 H 0.2232 0.5380 0.1364 0.045 Uiso 1 1 calc R U .
C403 C 0.1704(2) 0.6113(2) 0.1570(3) 0.0364(11) Uani 1 1 d . . .
H403 H 0.2016 0.6399 0.1783 0.044 Uiso 1 1 calc R U .

loop_
_atom_site_aniso_label
_atom_site_aniso_U_11
_atom_site_aniso_U_22
_atom_site_aniso_U_33
_atom_site_aniso_U_23
_atom_site_aniso_U_13
_atom_site_aniso_U_12
Zn1 0.0218(3) 0.0200(3) 0.0394(3) -0.0026(2) 0.0123(2) -0.00218(19)
Zn2 0.0256(3) 0.0261(3) 0.1453(8) -0.0302(4) -0.0009(4) 0.0056(2)
O1 0.0343(18) 0.0354(19) 0.0411(19) -0.0035(15) 0.0094(15) 0.0030(15)
O2 0.0338(19) 0.040(2) 0.062(2) -0.0192(18) 0.0052(17) 0.0079(16)
O3 0.0309(18) 0.0302(18) 0.0448(19) -0.0018(15) 0.0074(15) -0.0036(14)
O4 0.0321(19) 0.046(2) 0.077(3) -0.015(2) 0.0076(18) 0.0056(17)
O5 0.048(3) 0.043(3) 0.134(2) -0.028(3) -0.018(3) 0.019(2)
O6 0.134(6) 0.098(5) 0.121(5) 0.049(4) -0.069(5) -0.028(4)
O7 0.029(2) 0.035(2) 0.180(6) 0.009(3) -0.002(3) -0.0003(17)
O8 0.049(3) 0.038(2) 0.159(5) 0.006(3) 0.037(3) -0.004(2)
O9 0.036(2) 0.076(3) 0.059(2) -0.033(2) 0.0071(18) -0.0073(19)
O10 0.044(2) 0.045(2) 0.120(4) 0.002(3) 0.002(2) -0.0005(19)
O11 0.032(2) 0.058(3) 0.154(5) -0.044(3) 0.011(3) 0.0022(19)
O12 0.246(12) 0.039(4) 0.061(4) 0.000 0.042(6) 0.000
N5 0.035(4) 0.053(4) 0.076(5) -0.014(3) 0.013(3) 0.006(3)
N6 0.14(2) 0.064(12) 0.066(12) 0.000 0.024(13) 0.000
N11 0.0260(19) 0.0173(18) 0.033(2) 0.0010(14) 0.0096(15) -0.0022(14)
N12 0.028(2) 0.0222(19) 0.036(2) -0.0025(15) 0.0098(16) -0.0007(15)
N21 0.0217(18) 0.0182(18) 0.040(2) -0.0035(15) 0.0046(15) 0.0020(14)
C202 0.035(2) 0.024(2) 0.069(4) 0.003(2) 0.000(2) 0.003(2)
N31 0.0217(18) 0.0214(18) 0.042(2) 0.0023(16) 0.0122(16) 0.0014(14)
N32 0.0247(19) 0.0230(19) 0.048(2) 0.0006(17) 0.0167(17) -0.0008(15)
N41 0.0199(18) 0.0182(18) 0.048(2) -0.0032(16) 0.0073(16) 0.0003(14)
N42 0.024(2) 0.021(2) 0.083(3) -0.005(2) 0.008(2) 0.0009(16)
C1 0.020(2) 0.022(2) 0.038(2) 0.0009(18) 0.0091(18) -0.0011(17)
C2 0.025(2) 0.018(2) 0.032(2) 0.0000(17) 0.0083(18) -0.0034(16)
C3 0.026(2) 0.019(2) 0.034(2) 0.0010(17) 0.0129(18) 0.0006(17)
C4 0.022(2) 0.022(2) 0.035(2) 0.0024(18) 0.0074(18) 0.0020(17)
C5 0.022(2) 0.019(2) 0.040(3) 0.0000(18) 0.0063(18) -0.0028(17)
C6 0.022(2) 0.019(2) 0.041(3) 0.0018(18) 0.0091(18) 0.0033(17)
C7 0.021(2) 0.020(2) 0.037(2) -0.0025(18) 0.0102(18) 0.0001(17)
C8 0.025(2) 0.020(2) 0.037(2) 0.0022(18) 0.0084(18) 0.0044(17)
C9 0.021(2) 0.022(2) 0.038(2) -0.0007(18) 0.0112(18) -0.0006(17)
C10 0.019(2) 0.024(2) 0.037(2) -0.0033(18) 0.0088(18) 0.0001(17)
C11 0.023(2) 0.018(2) 0.033(2) -0.0046(17) 0.0069(17) 0.0041(16)
C12 0.024(2) 0.017(2) 0.037(2) 0.0012(17) 0.0106(18) 0.0004(16)
C13 0.020(2) 0.030(2) 0.051(3) -0.009(2) 0.009(2) -0.0035(19)
C14 0.029(2) 0.026(2) 0.041(3) -0.0050(19) 0.009(2) -0.0022(18)
C15 0.029(2) 0.038(3) 0.045(3) -0.009(2) 0.011(2) 0.001(2)
C16 0.037(3) 0.047(3) 0.041(3) -0.008(2) 0.007(2) -0.007(2)
C17 0.048(3) 0.061(4) 0.039(3) -0.018(3) 0.017(2) -0.009(3)
C18 0.035(3) 0.050(3) 0.051(3) -0.008(3) 0.020(2) -0.003(2)
C19 0.028(2) 0.035(3) 0.043(3) -0.005(2) 0.009(2) -0.002(2)
C20 0.031(3) 0.035(3) 0.046(3) -0.003(2) 0.014(2) 0.000(2)
C21 0.035(3) 0.053(3) 0.044(3) -0.015(3) 0.000(2) -0.005(2)
C22 0.040(3) 0.055(4) 0.056(4) 0.000(3) -0.006(3) -0.017(3)
C23 0.037(3) 0.049(3) 0.056(3) 0.005(3) -0.011(2) -0.012(3)
C24 0.038(3) 0.039(3) 0.054(3) 0.003(2) 0.001(2) 0.001(2)
C25 0.044(3) 0.041(3) 0.068(4) -0.001(3) 0.014(3) 0.000(3)
C26 0.048(4) 0.064(5) 0.106(6) 0.036(4) -0.028(4) -0.029(3)
C27 0.036(3) 0.037(3) 0.074(4) 0.008(3) 0.000(3) -0.005(2)
C28 0.045(5) 0.080(7) 0.095(7) -0.012(5) 0.013(5) 0.006(5)
C29 0.069(6) 0.044(5) 0.049(5) -0.021(4) 0.005(4) 0.007(4)
C30 0.086(13) 0.084(13) 0.086(13) 0.008(9) 0.009(9) 0.007(9)
C31 0.089(15) 0.026(10) 0.064(13) -0.018(10) -0.001(11) -0.004(10)
C60 0.045(3) 0.041(3) 0.080(4) -0.009(3) 0.012(3) 0.007(3)
C101 0.026(2) 0.019(2) 0.039(2) -0.0012(18) 0.0082(19) 0.0005(17)
C102 0.027(2) 0.026(2) 0.039(3) -0.0030(19) 0.0032(19) -0.0049(18)
C103 0.029(2) 0.024(2) 0.034(2) 0.0021(18) 0.0049(19) -0.0015(18)
C201 0.031(3) 0.027(2) 0.051(3) 0.006(2) 0.007(2) 0.0025(19)
N22 0.026(2) 0.022(2) 0.086(3) -0.012(2) 0.0025(19) 0.0040(16)
C203 0.027(2) 0.020(2) 0.077(4) -0.007(2) 0.010(2) 0.0052(19)
C301 0.022(2) 0.023(2) 0.046(3) -0.0009(19) 0.0114(19) -0.0007(17)
C302 0.037(3) 0.024(2) 0.074(4) 0.009(2) 0.030(3) 0.006(2)
C303 0.029(3) 0.026(3) 0.080(4) 0.012(2) 0.027(3) 0.006(2)
C401 0.020(2) 0.022(2) 0.093(4) -0.005(3) 0.011(2) 0.0008(19)
C402 0.020(2) 0.028(2) 0.065(3) -0.002(2) 0.007(2) 0.0028(18)
C403 0.019(2) 0.030(3) 0.058(3) -0.006(2) 0.004(2) 0.0005(18)

loop_
_atom_type_symbol
_atom_type_description
_atom_type_scat_dispersion_real
_atom_type_scat_dispersion_imag
_atom_type_scat_source
C C 0.0033 0.0016 'International Tables Vol C Tables 4.2.6.8 and 6.1.1.4'
H H 0.0000 0.0000 'International Tables Vol C Tables 4.2.6.8 and 6.1.1.4'
N N 0.0061 0.0033 'International Tables Vol C Tables 4.2.6.8 and 6.1.1.4'
O O 0.0106 0.0060 'International Tables Vol C Tables 4.2.6.8 and 6.1.1.4'
Zn Zn 0.2839 1.4301 'International Tables Vol C Tables 4.2.6.8 and 6.1.1.4'

loop_
_geom_angle_atom_site_label_1
_geom_angle_atom_site_label_2
_geom_angle_atom_site_label_3
_geom_angle
_geom_angle_site_symmetry_1
_geom_angle_site_symmetry_3
O1 Zn1 O3 105.84(14) . 2
O1 Zn1 N32 110.13(15) . 3
O3 Zn1 N32 121.70(15) 2 3
O1 Zn1 N12 115.61(15) . .
O3 Zn1 N12 101.10(14) 2 .
N32 Zn1 N12 102.65(15) 3 .
O7 Zn2 O5 104.6(2) 8_465 .
O7 Zn2 N22 132.17(18) 8_465 3_545
O5 Zn2 N22 97.2(2) . 3_545
O7 Zn2 N42 100.7(2) 8_465 .
O5 Zn2 N42 112.48(19) . .
N22 Zn2 N42 109.41(17) 3_545 .
C13 O1 Zn1 112.5(3) . .
C20 O3 Zn1 104.8(3) . 2
C26 O5 Zn2 137.7(5) 4_545 .
C27 O7 Zn2 118.1(4) . 8_566
C16 O9 C21 120.9(4) . .
C30 N6 C30 158(5) 2_656 .
C101 N11 C103 107.4(4) . .
C101 N11 C2 125.4(4) . .
C103 N11 C2 127.2(4) . .
C101 N12 C102 105.5(4) . .
C101 N12 Zn1 125.0(3) . .
C102 N12 Zn1 129.2(3) . .
C203 N21 C201 107.2(4) . .
C203 N21 C11 126.9(4) . .
C201 N21 C11 125.6(4) . .
C201 C202 N22 109.4(5) . .
C201 C202 H202 125.3 . .
N22 C202 H202 125.3 . .
C301 N31 C303 107.1(4) . .
C301 N31 C9 127.1(4) . .
C303 N31 C9 125.8(4) . .
C301 N32 C302 105.6(4) . .
C301 N32 Zn1 126.0(3) . 3_445
C302 N32 Zn1 127.8(3) . 3_445
C401 N41 C403 106.4(4) . .
C401 N41 C6 125.7(4) . .
C403 N41 C6 127.6(4) . .
C401 N42 C402 106.3(4) . .
C401 N42 Zn2 120.6(4) . .
C402 N42 Zn2 130.9(3) . .
C2 C1 C6 118.1(4) . .
C2 C1 H1 121.0 . .
C6 C1 H1 121.0 . .
C3 C2 C1 121.3(4) . .
C3 C2 N11 118.8(4) . .
C1 C2 N11 119.9(4) . .
C2 C3 C4 119.6(4) . .
C2 C3 H3 120.2 . .
C4 C3 H3 120.2 . .
C5 C4 C3 120.1(4) . .
C5 C4 C7 120.4(4) . .
C3 C4 C7 119.4(4) . .
C4 C5 C6 119.6(4) . .
C4 C5 H5 120.2 . .
C6 C5 H5 120.2 . .
C1 C6 C5 121.3(4) . .
C1 C6 N41 119.4(4) . .
C5 C6 N41 119.2(4) . .
C12 C7 C8 119.8(4) . .
C12 C7 C4 119.4(4) . .
C8 C7 C4 120.7(4) . .
C9 C8 C7 119.6(4) . .
C9 C8 H8 120.2 . .
C7 C8 H8 120.2 . .
C8 C9 C10 121.3(4) . .
C8 C9 N31 118.9(4) . .
C10 C9 N31 119.8(4) . .
C11 C10 C9 118.0(4) . .
C11 C10 H10 121.0 . .
C9 C10 H10 121.0 . .
C12 C11 C10 121.5(4) . .
C12 C11 N21 118.0(4) . .
C10 C11 N21 120.5(4) . .
C7 C12 C11 119.6(4) . .
C7 C12 H12 120.2 . .
C11 C12 H12 120.2 . .
O2 C13 O1 124.9(5) . .
O2 C13 C14 118.6(5) . .
O1 C13 C14 116.5(4) . .
C15 C14 C19 120.6(4) . .
C15 C14 C13 116.3(4) . .
C19 C14 C13 122.9(4) . .
C16 C15 C14 119.7(4) . .
C16 C15 H15 120.1 . .
C14 C15 H15 120.1 . .
O9 C16 C17 115.3(5) . .
O9 C16 C15 124.5(5) . .
C17 C16 C15 120.0(5) . .
C16 C17 C18 120.4(5) . .
C16 C17 H17 119.8 . .
C18 C17 H17 119.8 . .
C17 C18 C19 120.3(5) . .
C17 C18 H18 119.8 . .
C19 C18 H18 119.8 . .
C14 C19 C18 118.9(4) . .
C14 C19 C20 123.4(4) . .
C18 C19 C20 117.7(4) . .
O4 C20 O3 122.3(5) . .
O4 C20 C19 119.0(4) . .
O3 C20 C19 118.7(4) . .
C22 C21 C60 120.4(5) . .
C22 C21 O9 121.4(5) . .
C60 C21 O9 118.0(5) . .
C21 C22 C23 120.9(6) . .
C21 C22 H22 119.5 . .
C23 C22 H22 119.5 . .
C22 C23 C24 119.4(5) . .
C22 C23 C26 116.3(6) . .
C24 C23 C26 123.9(5) . .
C25 C24 C23 119.3(5) . .
C25 C24 C27 118.6(5) . .
C23 C24 C27 122.1(5) . .
C24 C25 C60 120.7(6) . .
C24 C25 H25 119.7 . .
C60 C25 H25 119.7 . .
O6 C26 O5 122.3(7) . 4
O6 C26 C23 116.1(8) . .
O5 C26 C23 121.2(6) 4 .
O8 C27 O7 122.9(6) . .
O8 C27 C24 121.8(5) . .
O7 C27 C24 115.2(5) . .
C29 C28 H28A 109.5 . .
C29 C28 H28B 109.5 . .
H28A C28 H28B 109.5 . .
C29 C28 H28C 109.5 . .
H28A C28 H28C 109.5 . .
H28B C28 H28C 109.5 . .
N5 C29 C28 179.0(10) . .
N6 C30 C31 174(4) . .
C30 C31 H31A 109.5 . .
C30 C31 H31B 109.5 . .
H31A C31 H31B 109.5 . .
C30 C31 H31C 109.5 . .
H31A C31 H31C 109.5 . .
H31B C31 H31C 109.5 . .
C21 C60 C25 119.1(6) . .
C21 C60 H60 120.4 . .
C25 C60 H60 120.4 . .
N12 C101 N11 111.1(4) . .
N12 C101 H101 124.4 . .
N11 C101 H101 124.4 . .
C103 C102 N12 110.0(4) . .
C103 C102 H102 125.0 . .
N12 C102 H102 125.0 . .
C102 C103 N11 106.0(4) . .
C102 C103 H103 127.0 . .
N11 C103 H103 127.0 . .
C202 C201 N21 106.4(4) . .
C202 C201 H201 126.8 . .
N21 C201 H201 126.8 . .
C203 N22 C202 106.5(4) . .
C203 N22 Zn2 133.1(4) . 3_455
C202 N22 Zn2 120.3(3) . 3_455
N22 C203 N21 110.4(5) . .
N22 C203 H203 124.8 . .
N21 C203 H203 124.8 . .
N32 C301 N31 111.0(4) . .
N32 C301 H301 124.5 . .
N31 C301 H301 124.5 . .
C303 C302 N32 109.9(4) . .
C303 C302 H302 125.1 . .
N32 C302 H302 125.1 . .
C302 C303 N31 106.5(4) . .
C302 C303 H303 126.8 . .
N31 C303 H303 126.8 . .
N42 C401 N41 111.4(4) . .
N42 C401 H401 124.3 . .
N41 C401 H401 124.3 . .
C403 C402 N42 109.1(4) . .
C403 C402 H402 125.5 . .
N42 C402 H402 125.5 . .
C402 C403 N41 106.9(4) . .
C402 C403 H403 126.6 . .
N41 C403 H403 126.6 . .

loop_
_geom_bond_atom_site_label_1
_geom_bond_atom_site_label_2
_geom_bond_distance
_geom_bond_site_symmetry_2
Zn1 O1 1.958(3) .
Zn1 O3 2.004(3) 2
Zn1 N32 2.025(4) 3
Zn1 N12 2.043(4) .
Zn2 O7 1.938(5) 8_465
Zn2 O5 1.970(7) .
Zn2 N22 1.984(4) 3_545
Zn2 N42 2.012(4) .
O1 C13 1.261(6) .
O2 C13 1.233(6) .
O3 C20 1.267(6) .
O3 Zn1 2.003(3) 2
O4 C20 1.242(6) .
O5 C26 1.252(10) 4_545
O6 C26 1.226(10) .
O7 C27 1.252(7) .
O7 Zn2 1.938(5) 8_566
O8 C27 1.213(7) .
O9 C16 1.378(6) .
O9 C21 1.387(7) .
N5 C29 1.127(10) .
N6 C30 1.128(10) 2_656
N6 C30 1.128(10) .
N11 C101 1.348(5) .
N11 C103 1.370(6) .
N11 C2 1.430(5) .
N12 C101 1.318(6) .
N12 C102 1.375(6) .
N21 C203 1.343(6) .
N21 C201 1.381(6) .
N21 C11 1.434(5) .
C202 C201 1.336(7) .
C202 N22 1.376(7) .
C202 H202 0.9300 .
N31 C301 1.345(6) .
N31 C303 1.378(6) .
N31 C9 1.432(5) .
N32 C301 1.323(6) .
N32 C302 1.380(6) .
N32 Zn1 2.025(4) 3_445
N41 C401 1.343(6) .
N41 C403 1.377(6) .
N41 C6 1.428(5) .
N42 C401 1.306(6) .
N42 C402 1.373(6) .
C1 C2 1.390(6) .
C1 C6 1.390(6) .
C1 H1 0.9300 .
C2 C3 1.387(6) .
C3 C4 1.391(6) .
C3 H3 0.9300 .
C4 C5 1.382(6) .
C4 C7 1.489(6) .
C5 C6 1.391(6) .
C5 H5 0.9300 .
C7 C12 1.384(6) .
C7 C8 1.392(6) .
C8 C9 1.388(6) .
C8 H8 0.9300 .
C9 C10 1.389(6) .
C10 C11 1.388(6) .
C10 H10 0.9300 .
C11 C12 1.387(6) .
C12 H12 0.9300 .
C13 C14 1.516(7) .
C14 C15 1.389(7) .
C14 C19 1.391(7) .
C15 C16 1.381(7) .
C15 H15 0.9300 .
C16 C17 1.379(7) .
C17 C18 1.380(8) .
C17 H17 0.9300 .
C18 C19 1.391(7) .
C18 H18 0.9300 .
C19 C20 1.513(7) .
C21 C22 1.365(8) .
C21 C60 1.382(8) .
C22 C23 1.379(8) .
C22 H22 0.9300 .
C23 C24 1.396(8) .
C23 C26 1.504(9) .
C24 C25 1.383(8) .
C24 C27 1.501(8) .
C25 C60 1.389(8) .
C25 H25 0.9300 .
C26 O5 1.252(10) 4
C28 C29 1.478(12) .
C28 H28A 0.9600 .
C28 H28B 0.9600 .
C28 H28C 0.9600 .
C30 C31 1.531(10) .
C31 H31A 0.9600 .
C31 H31B 0.9600 .
C31 H31C 0.9600 .
C60 H60 0.9300 .
C101 H101 0.9300 .
C102 C103 1.351(6) .
C102 H102 0.9300 .
C103 H103 0.9300 .
C201 H201 0.9300 .
N22 C203 1.314(6) .
N22 Zn2 1.984(4) 3_455
C203 H203 0.9300 .
C301 H301 0.9300 .
C302 C303 1.338(7) .
C302 H302 0.9300 .
C303 H303 0.9300 .
C401 H401 0.9300 .
C402 C403 1.340(7) .
C402 H402 0.9300 .
C403 H403 0.9300 .

loop_
_geom_torsion_atom_site_label_1
_geom_torsion_atom_site_label_2
_geom_torsion_atom_site_label_3
_geom_torsion_atom_site_label_4
_geom_torsion
_geom_torsion_site_symmetry_1
_geom_torsion_site_symmetry_4
C6 C1 C2 C3 -0.8(6) . .
C6 C1 C2 N11 179.5(4) . .
C101 N11 C2 C3 -25.5(6) . .
C103 N11 C2 C3 156.4(4) . .
C101 N11 C2 C1 154.2(4) . .
C103 N11 C2 C1 -23.9(6) . .
C1 C2 C3 C4 1.0(6) . .
N11 C2 C3 C4 -179.4(4) . .
C2 C3 C4 C5 -0.4(6) . .
C2 C3 C4 C7 178.9(4) . .
C3 C4 C5 C6 -0.3(7) . .
C7 C4 C5 C6 -179.6(4) . .
C2 C1 C6 C5 0.1(7) . .
C2 C1 C6 N41 178.2(4) . .
C4 C5 C6 C1 0.4(7) . .
C4 C5 C6 N41 -177.6(4) . .
C401 N41 C6 C1 -168.9(5) . .
C403 N41 C6 C1 4.0(7) . .
C401 N41 C6 C5 9.2(7) . .
C403 N41 C6 C5 -177.9(5) . .
C5 C4 C7 C12 -148.4(4) . .
C3 C4 C7 C12 32.3(6) . .
C5 C4 C7 C8 34.7(6) . .
C3 C4 C7 C8 -144.6(4) . .
C12 C7 C8 C9 1.2(7) . .
C4 C7 C8 C9 178.1(4) . .
C7 C8 C9 C10 -0.7(7) . .
C7 C8 C9 N31 178.9(4) . .
C301 N31 C9 C8 161.5(4) . .
C303 N31 C9 C8 -19.9(7) . .
C301 N31 C9 C10 -18.9(7) . .
C303 N31 C9 C10 159.7(5) . .
C8 C9 C10 C11 -1.2(7) . .
N31 C9 C10 C11 179.2(4) . .
C9 C10 C11 C12 2.6(6) . .
C9 C10 C11 N21 -175.5(4) . .
C203 N21 C11 C12 -158.8(5) . .
C201 N21 C11 C12 15.6(6) . .
C203 N21 C11 C10 19.4(7) . .
C201 N21 C11 C10 -166.2(4) . .
C8 C7 C12 C11 0.2(6) . .
C4 C7 C12 C11 -176.7(4) . .
C10 C11 C12 C7 -2.2(7) . .
N21 C11 C12 C7 176.0(4) . .
Zn1 O1 C13 O2 2.4(6) . .
Zn1 O1 C13 C14 -179.9(3) . .
O2 C13 C14 C15 45.2(6) . .
O1 C13 C14 C15 -132.7(5) . .
O2 C13 C14 C19 -139.5(5) . .
O1 C13 C14 C19 42.6(7) . .
C19 C14 C15 C16 0.2(8) . .
C13 C14 C15 C16 175.7(5) . .
C21 O9 C16 C17 175.2(5) . .
C21 O9 C16 C15 -9.0(9) . .
C14 C15 C16 O9 -175.7(5) . .
C14 C15 C16 C17 -0.1(8) . .
O9 C16 C17 C18 175.9(5) . .
C15 C16 C17 C18 -0.1(9) . .
C16 C17 C18 C19 0.1(9) . .
C15 C14 C19 C18 -0.2(8) . .
C13 C14 C19 C18 -175.3(5) . .
C15 C14 C19 C20 178.9(5) . .
C13 C14 C19 C20 3.8(8) . .
C17 C18 C19 C14 0.0(8) . .
C17 C18 C19 C20 -179.1(5) . .
Zn1 O3 C20 O4 8.4(6) 2 .
Zn1 O3 C20 C19 -173.2(4) 2 .
C14 C19 C20 O4 -131.0(5) . .
C18 C19 C20 O4 48.1(7) . .
C14 C19 C20 O3 50.5(7) . .
C18 C19 C20 O3 -130.4(5) . .
C16 O9 C21 C22 -70.7(7) . .
C16 O9 C21 C60 114.0(6) . .
C60 C21 C22 C23 3.7(9) . .
O9 C21 C22 C23 -171.5(5) . .
C21 C22 C23 C24 -2.2(9) . .
C21 C22 C23 C26 170.7(6) . .
C22 C23 C24 C25 0.4(9) . .
C26 C23 C24 C25 -171.9(7) . .
C22 C23 C24 C27 179.6(6) . .
C26 C23 C24 C27 7.3(10) . .
C23 C24 C25 C60 -0.2(9) . .
C27 C24 C25 C60 -179.4(6) . .
C22 C23 C26 O6 -87.7(8) . .
C24 C23 C26 O6 84.8(10) . .
C22 C23 C26 O5 85.2(9) . 4
C24 C23 C26 O5 -102.2(8) . 4
Zn2 O7 C27 O8 -1.6(10) 8_566 .
Zn2 O7 C27 C24 174.3(4) 8_566 .
C25 C24 C27 O8 10.4(9) . .
C23 C24 C27 O8 -168.8(6) . .
C25 C24 C27 O7 -165.6(6) . .
C23 C24 C27 O7 15.1(9) . .
C22 C21 C60 C25 -3.3(9) . .
O9 C21 C60 C25 172.0(5) . .
C24 C25 C60 C21 1.6(9) . .
C102 N12 C101 N11 0.8(5) . .
Zn1 N12 C101 N11 175.9(3) . .
C103 N11 C101 N12 -1.5(5) . .
C2 N11 C101 N12 -179.9(4) . .
C101 N12 C102 C103 0.3(5) . .
Zn1 N12 C102 C103 -174.6(3) . .
N12 C102 C103 N11 -1.2(5) . .
C101 N11 C103 C102 1.7(5) . .
C2 N11 C103 C102 180.0(4) . .
N22 C202 C201 N21 -0.9(6) . .
C203 N21 C201 C202 1.3(6) . .
C11 N21 C201 C202 -174.0(4) . .
C201 C202 N22 C203 0.2(6) . .
C201 C202 N22 Zn2 -177.2(4) . 3_455
C202 N22 C203 N21 0.6(6) . .
Zn2 N22 C203 N21 177.5(4) 3_455 .
C201 N21 C203 N22 -1.2(6) . .
C11 N21 C203 N22 174.0(4) . .
C302 N32 C301 N31 -0.2(6) . .
Zn1 N32 C301 N31 171.4(3) 3_445 .
C303 N31 C301 N32 0.4(6) . .
C9 N31 C301 N32 179.2(4) . .
C301 N32 C302 C303 -0.1(6) . .
Zn1 N32 C302 C303 -171.5(4) 3_445 .
N32 C302 C303 N31 0.4(7) . .
C301 N31 C303 C302 -0.4(6) . .
C9 N31 C303 C302 -179.2(5) . .
C402 N42 C401 N41 -0.3(7) . .
Zn2 N42 C401 N41 -165.4(4) . .
C403 N41 C401 N42 0.3(7) . .
C6 N41 C401 N42 174.5(5) . .
C401 N42 C402 C403 0.2(7) . .
Zn2 N42 C402 C403 163.1(4) . .
N42 C402 C403 N41 0.0(6) . .
C401 N41 C403 C402 -0.2(6) . .
C6 N41 C403 C402 -174.2(5) . .
